data_7021391
loop_
_publ_author_name
'Maeda, Kazuyuki'
'Takamatsu, Ryohei'
'Mochizuki, Miki'
'Kawawa, Kanako'
'Kondo, Atsushi'

_publ_section_title
;
 Formation of zeolite-like zinc 1,3,5-benzenetriphosphonate
 open-frameworks by topotactic pillaring of anionic layers.
;
_journal_issue 29
_journal_name_full 'Dalton transactions (Cambridge, England : 2003)'
_journal_page_first 10424
_journal_page_last 10432
_journal_paper_doi 10.1039/c3dt33037k
_journal_volume 42
_journal_year 2013
_chemical_formula_moiety 'C12 H6 N2 O21 P6 Zn5'
_chemical_formula_sum 'C12 H18 N2 O21 P6 Zn5'
_chemical_formula_weight 1039.015
_chemical_name_common ZBP-NH4
_space_group_IT_number 45
_symmetry_cell_setting orthorhombic
_symmetry_Int_Tables_number 45
_symmetry_space_group_name_Hall 'I 2 -2c'
_symmetry_space_group_name_H-M 'I b a 2'
_cell_angle_alpha 90
_cell_angle_beta 90
_cell_angle_gamma 90
_cell_formula_units_Z 4
_cell_length_a 8.5337(2)
_cell_length_b 16.1764(3)
_cell_length_c 19.9903(5)
_cell_volume 2759.55(11)
_computing_cell_refinement 'RIETAN-FP (Izumi and Momma, 2007)'
_computing_molecular_graphics 'VESTA (Momma and Izumi, 2008)'
_computing_structure_refinement 'RIETAN-FP (Izumi and Momma, 2007)'
_computing_structure_solution 'EXPO-2009 (Altomare et al., 2009)'
_diffrn_ambient_temperature 300
_diffrn_detector 'imaging plate'
_diffrn_measurement_device_type Debye-Scherrer
_diffrn_radiation_type synchrotron
_diffrn_radiation_wavelength 0.99860
_diffrn_source synchrotron
_exptl_crystal_density_diffrn 2.5009
_exptl_crystal_F_000 2048.00
_pd_calc_method 'Rietveld Refinement'
_pd_char_colour colorless
_pd_meas_2theta_range_inc 0.01
_pd_meas_2theta_range_max 74.00
_pd_meas_2theta_range_min 3.00
_pd_meas_number_of_points 7101
_pd_meas_scan_method fixed
_pd_proc_2theta_range_inc 0.0100
_pd_proc_2theta_range_max 65.0000
_pd_proc_2theta_range_min 4.5000
_pd_proc_ls_background_function 'Legendre polynomials'
_pd_proc_ls_pref_orient_corr ' ?'
_pd_proc_ls_profile_function 'split pseudo-Voigt function'
_pd_proc_ls_prof_R_factor 0.00570
_pd_proc_ls_prof_wR_expected 0.01085
_pd_proc_ls_prof_wR_factor 0.00749
_pd_spec_mounting 'Lindemann glass capillary'
_pd_spec_mount_mode transmission
_pd_spec_shape cylinder
_refine_ls_extinction_method none
_refine_ls_goodness_of_fit_all 0.6908
_refine_ls_hydrogen_treatment mixed
_refine_ls_matrix_type full
_refine_ls_number_constraints 20
_refine_ls_number_parameters 111
_refine_ls_number_restraints 97
_refine_ls_R_factor_all 0.01220
_refine_ls_R_Fsqd_factor 0.01357
_refine_ls_R_I_factor 0.01958
_refine_ls_shift/su_max 0.0
_refine_ls_weighting_details 1/<i>y</i>~i~
_refine_ls_weighting_scheme sigma
_cod_data_source_file c3dt33037k.txt
_cod_data_source_block ZBP-NH4
_cod_original_cell_volume 2759.5(1)
_cod_database_code 7021391

loop_
_symmetry_equiv_pos_site_id
_symmetry_equiv_pos_as_xyz
1 x,y,z
2 -x,-y,z
3 x+1/2,-y+1/2,z
4 -x+1/2,y+1/2,z
5 x+1/2,y+1/2,z+1/2
6 -x+1/2,-y+1/2,z+1/2
7 x,-y,z+1/2
8 -x,y,z+1/2

loop_
_atom_site_label
_atom_site_fract_x
_atom_site_fract_y
_atom_site_fract_z
_atom_site_occupancy
_atom_site_symmetry_multiplicity
_atom_site_Wyckoff_symbol
_atom_site_adp_type
_atom_site_U_iso_or_equiv
_atom_site_type_symbol
Zn1 0.6102(7) 0.2480(4) 0.117(4) 1 8 c Uiso 0.0108(6) Zn
Zn2 0.6027(7) 0.2430(4) 0.292(4) 1 8 c Uiso 0.0108 Zn
Zn3 0.5 0.5 0.453(4) 1 4 a Uiso 0.0108 Zn
P1 0.8437(5) 0.3428(3) 0.207(4) 1 8 c Uiso 0.014(1) P
P2 0.624(1) 0.6211(9) 0.068(4) 1 8 c Uiso 0.014 P
P3 0.641(1) 0.620(1) 0.344(4) 1 8 c Uiso 0.014 P
O1 0.763(2) 0.194(1) 0.063(4) 1 8 c Uiso 0.002(1) O
O2 0.540(2) 0.349(1) 0.077(4) 1 8 c Uiso 0.002 O
O3 0.430(3) 0.173(1) 0.141(4) 1 8 c Uiso 0.002 O
O4 0.6989(9) 0.2837(5) 0.207(4) 1 8 c Uiso 0.002 O
O5 0.441(3) 0.165(1) 0.268(4) 1 8 c Uiso 0.002 O
O6 0.528(2) 0.337(1) 0.341(4) 1 8 c Uiso 0.002 O
O7 0.737(2) 0.185(1) 0.348(4) 1 8 c Uiso 0.002 O
O8 0.647(2) 0.563(1) 0.401(4) 1 8 c Uiso 0.002 O
O9 0.633(2) 0.563(1) 1.009(4) 1 8 c Uiso 0.002 O
C1 0.772(1) 0.4467(6) 0.206(5) 1 8 c Uiso 0.005(3) C
C2 0.664(2) 0.566(1) 0.145(5) 1 8 c Uiso 0.005 C
C3 0.679(2) 0.568(1) 0.265(4) 1 8 c Uiso 0.005 C
C4 0.637(1) 0.6049(5) 0.205(5) 1 8 c Uiso 0.005 C
C5 0.730(2) 0.487(1) 0.144(4) 1 8 c Uiso 0.005 C
C6 0.748(2) 0.488(1) 0.265(5) 1 8 c Uiso 0.005 C
H1 0.576(4) 0.651(2) 0.205(5) 1 8 c Uiso 0.005 H
H2 0.725(17) 0.457(3) 0.107(5) 1 8 c Uiso 0.005 H
H3 0.800(8) 0.471(2) 0.302(5) 1 8 c Uiso 0.005 H
Nh1 0.655(3) 0.166(2) 0.500(4) 1 8 c Uiso 0.127 N
Ow1 0 0.5 0.416(4) 1 4 b Uiso 0.076 O
Ow2 0.126(3) 0.642(1) 0.427(4) 1 8 c Uiso 0.076 O

loop_
_atom_type_symbol
_atom_type_description
_atom_type_scat_dispersion_real
_atom_type_scat_dispersion_imag
_atom_type_scat_source
Zn Zn -0.3771 2.5535 'International Tables for Crystallography, Vol. C'
P P 0.1621 0.1866 'International Tables for Crystallography, Vol. C'
O O 0.0196 0.0127 'International Tables for Crystallography, Vol. C'
N N 0.0115 0.0070 'International Tables for Crystallography, Vol. C'
C C 0.0064 0.0035 'International Tables for Crystallography, Vol. C'
H H 0.0000 0.0000 'International Tables for Crystallography, Vol. C'

loop_
_geom_angle_atom_site_label_1
_geom_angle_atom_site_label_2
_geom_angle_atom_site_label_3
_geom_angle
_geom_angle_site_symmetry_1
_geom_angle_site_symmetry_3
O1 Zn1 O2 112(1) 1_555 1_555
O1 Zn1 O3 112(1) 1_555 1_555
O1 Zn1 O4 112.3(7) 1_555 1_555
O2 Zn1 O3 112(1) 1_555 1_555
O2 Zn1 O4 104(1) 1_555 1_555
O3 Zn1 O4 104(1) 1_555 1_555
O6 Zn2 O7 107.4(9) 1_555 1_555
O6 Zn2 O5 114(1) 1_555 1_555
O6 Zn2 O4 108.0(7) 1_555 1_555
O7 Zn2 O5 105(1) 1_555 1_555
O7 Zn2 O4 115(1) 1_555 1_555
O5 Zn2 O4 107.8(6) 1_555 1_555
O8 Zn3 O8 114.8(6) 1_555 2_665
O8 Zn3 O9 102(1) 1_555 7_564
O8 Zn3 O9 115(1) 1_555 8_654
O9 Zn3 O9 107.4(9) 7_564 8_654
O3 P1 O5 115.3(4) 3_555 3_555
O3 P1 O4 106(2) 3_555 1_555
O3 P1 C1 108(1) 3_555 1_555
O5 P1 O4 113(2) 3_555 1_555
O5 P1 C1 106(1) 3_555 1_555
O4 P1 C1 107.8(5) 1_555 1_555
O1 P2 O9 113(1) 4_655 1_554
O1 P2 O2 110(2) 4_655 2_665
O1 P2 C2 109(1) 4_655 1_555
O9 P2 O2 110(1) 1_554 2_665
O9 P2 C2 110(1) 1_554 1_555
O2 P2 C2 103.6(4) 2_665 1_555
O7 P3 O8 111(1) 4_655 1_555
O7 P3 O6 109(1) 4_655 2_665
O7 P3 C3 104.4(8) 4_655 1_555
O8 P3 O6 110(1) 1_555 2_665
O8 P3 C3 113(1) 1_555 1_555
O6 P3 C3 109.3(8) 2_665 1_555
P2 O1 Zn1 138(1) 4_645 1_555
P2 O2 Zn1 129(2) 2_665 1_555
P1 O3 Zn1 132(1) 3_455 1_555
P1 O4 Zn1 118(2) 1_555 1_555
P1 O4 Zn2 122(2) 1_555 1_555
Zn1 O4 Zn2 120(1) 1_555 1_555
P1 O5 Zn2 131(1) 3_455 1_555
P3 O6 Zn2 132(2) 2_665 1_555
P3 O7 Zn2 139(1) 4_645 1_555
P3 O8 Zn3 136.6(9) 1_555 1_555
P2 O9 Zn3 140.2(7) 1_556 7_565
C6 C1 C5 119(1) 1_555 1_555
C6 C1 P1 120(1) 1_555 1_555
C5 C1 P1 121(1) 1_555 1_555
C4 C2 C5 120(1) 1_555 1_555
C4 C2 P2 119(1) 1_555 1_555
C5 C2 P2 121(1) 1_555 1_555
C4 C3 C6 121(1) 1_555 1_555
C4 C3 P3 121(1) 1_555 1_555
C6 C3 P3 119(1) 1_555 1_555
H1 C4 C2 119(1) 1_555 1_555
H1 C4 C3 119(1) 1_555 1_555
C2 C4 C3 121(1) 1_555 1_555
H2 C5 C2 120(3) 1_555 1_555
H2 C5 C1 119(1) 1_555 1_555
C2 C5 C1 120(1) 1_555 1_555
H3 C6 C3 119(1) 1_555 1_555
H3 C6 C1 119(1) 1_555 1_555
C3 C6 C1 120(1) 1_555 1_555

loop_
_geom_bond_atom_site_label_1
_geom_bond_atom_site_label_2
_geom_bond_distance
_geom_bond_site_symmetry_2
Zn1 O2 1.91(2) 1_555
Zn1 O1 1.91(2) 1_555
Zn1 O3 2.02(2) 1_555
Zn1 O4 2.03(2) 1_555
Zn2 O7 1.86(2) 1_555
Zn2 O6 1.92(3) 1_555
Zn2 O5 1.93(2) 1_555
Zn2 O4 1.99(2) 1_555
Zn3 O9 1.90(2) 7_564
Zn3 O8 1.93(2) 1_555
P1 O5 1.48(2) 3_555
P1 O3 1.53(2) 3_555
P1 O4 1.563(8) 1_555
P1 C1 1.786(9) 1_555
P2 O2 1.49(2) 2_665
P2 O9 1.51(2) 1_554
P2 O1 1.52(2) 4_655
P2 C2 1.80(3) 1_555
P3 O8 1.47(2) 1_555
P3 O7 1.48(2) 4_655
P3 O6 1.60(2) 2_665
P3 C3 1.82(3) 1_555
C1 C6 1.38(2) 1_555
C1 C5 1.45(2) 1_555
C2 C4 1.37(2) 1_555
C2 C5 1.40(2) 1_555
C3 C4 1.38(2) 1_555
C3 C6 1.42(2) 1_555
C4 H1 0.91(3) 1_555
C5 H2 0.88(3) 1_555
C6 H3 0.91(3) 1_555
